data_7106102
loop_
_publ_author_name
'Kyoung Chul Ko'
'Jia-Sheng Wu'
'Hyun Jung Kim'
'Pil Seung Kwon'
'Jong Wan Kim'
'Richard A. Bartsch'
'Jin Yong Lee'
'Jong Seung Kim'

_publ_section_title
;
 Rationally designed fluorescence "turn-on" sensor for Cu2+
;
_journal_name_full Chem.Commun.
_journal_page_first 3165
_journal_paper_doi 10.1039/c0cc05421f
_journal_volume 47
_journal_year 2011
_chemical_formula_moiety 'C22 H21 N5 O2 S'
_chemical_formula_sum 'C22 H21 N5 O2 S'
_chemical_formula_weight 419.50
_chemical_name_common tiazole
_chemical_name_systematic
;
tiazole
;
_space_group_IT_number 14
_symmetry_cell_setting monoclinic
_symmetry_space_group_name_Hall '-P 2ybc'
_symmetry_space_group_name_H-M 'P 1 21/c 1'
_atom_sites_solution_hydrogens geom
_atom_sites_solution_primary direct
_atom_sites_solution_secondary difmap
_audit_creation_method SHELXL-97
_cell_angle_alpha 90.00
_cell_angle_beta 122.090(2)
_cell_angle_gamma 90.00
_cell_formula_units_Z 4
_cell_length_a 9.57100(10)
_cell_length_b 15.5340(8)
_cell_length_c 16.3360(6)
_cell_measurement_reflns_used 942
_cell_measurement_temperature 293(2)
_cell_measurement_theta_max 21.376
_cell_measurement_theta_min 2.668
_cell_volume 2057.69(14)
_computing_cell_refinement 'Bruker SMART'
_computing_data_collection 'Bruker SMART'
_computing_data_reduction 'Bruker SAINT'
_computing_molecular_graphics 'Bruker SHELXTL'
_computing_publication_material 'Bruker SHELXTL'
_computing_structure_refinement 'SHELXL-97 (Sheldrick, 1997)'
_computing_structure_solution 'SHELXS-97 (Sheldrick, 1990)'
_diffrn_ambient_temperature 293(2)
_diffrn_measured_fraction_theta_full 0.993
_diffrn_measured_fraction_theta_max 0.993
_diffrn_radiation_monochromator graphite
_diffrn_radiation_source 'fine-focus sealed tube'
_diffrn_radiation_type MoK\a
_diffrn_radiation_wavelength 0.71073
_diffrn_reflns_av_R_equivalents 0.0419
_diffrn_reflns_av_sigmaI/netI 0.0599
_diffrn_reflns_limit_h_max 11
_diffrn_reflns_limit_h_min -11
_diffrn_reflns_limit_k_max 19
_diffrn_reflns_limit_k_min -18
_diffrn_reflns_limit_l_max 20
_diffrn_reflns_limit_l_min -20
_diffrn_reflns_number 11777
_diffrn_reflns_theta_full 26.40
_diffrn_reflns_theta_max 26.40
_diffrn_reflns_theta_min 1.97
_exptl_absorpt_coefficient_mu 0.187
_exptl_absorpt_correction_type none
_exptl_crystal_colour organge
_exptl_crystal_density_diffrn 1.354
_exptl_crystal_density_method 'not measured'
_exptl_crystal_description stick
_exptl_crystal_F_000 880
_exptl_crystal_size_max 0.30
_exptl_crystal_size_mid 0.15
_exptl_crystal_size_min 0.12
_refine_diff_density_max 0.547
_refine_diff_density_min -0.511
_refine_diff_density_rms 0.067
_refine_ls_extinction_method none
_refine_ls_goodness_of_fit_ref 1.222
_refine_ls_hydrogen_treatment mixed
_refine_ls_matrix_type full
_refine_ls_number_parameters 273
_refine_ls_number_reflns 4187
_refine_ls_number_restraints 0
_refine_ls_restrained_S_all 1.222
_refine_ls_R_factor_all 0.1448
_refine_ls_R_factor_gt 0.1157
_refine_ls_shift/su_max 0.000
_refine_ls_shift/su_mean 0.000
_refine_ls_structure_factor_coef Fsqd
_refine_ls_weighting_details 'calc w=1/[\s^2^(Fo^2^)+(0.0728P)^2^+3.7504P] where P=(Fo^2^+2Fc^2^)/3'
_refine_ls_weighting_scheme calc
_refine_ls_wR_factor_gt 0.2421
_refine_ls_wR_factor_ref 0.2559
_reflns_number_gt 3180
_reflns_number_total 4187
_reflns_threshold_expression >2sigma(I)
_cod_data_source_file C0CC05421F_a.TXT
_cod_data_source_block k301
_cod_original_cell_volume 2057.69(13)
_cod_original_sg_symbol_Hall -P_2ybc
_cod_original_sg_symbol_H-M P21/c
_cod_database_code 7106102

loop_
_symmetry_equiv_pos_as_xyz
'x, y, z'
'-x, y+1/2, -z+1/2'
'-x, -y, -z'
'x, -y-1/2, z-1/2'

loop_
_atom_site_label
_atom_site_type_symbol
_atom_site_fract_x
_atom_site_fract_y
_atom_site_fract_z
_atom_site_U_iso_or_equiv
_atom_site_adp_type
_atom_site_occupancy
_atom_site_symmetry_multiplicity
_atom_site_calc_flag
_atom_site_refinement_flags
_atom_site_disorder_assembly
_atom_site_disorder_group
C1 C 0.9211(6) 0.8556(3) 1.1217(3) 0.0385(11) Uani 1 1 d . . .
N3 N 0.8435(5) 0.9247(2) 1.0598(3) 0.0371(9) Uani 1 1 d . . .
C3 C 0.7767(6) 0.9778(3) 1.0993(3) 0.0374(11) Uani 1 1 d . . .
C4 C 0.8572(7) 0.8273(3) 0.7908(4) 0.0463(13) Uani 1 1 d . . .
C5 C 0.8376(6) 0.9018(3) 0.8375(3) 0.0382(11) Uani 1 1 d . . .
C6 C 0.8072(6) 0.9803(3) 0.7937(3) 0.0389(11) Uani 1 1 d . . .
H6 H 0.7961 1.0282 0.8240 0.047 Uiso 1 1 calc R . .
C7 C 0.7923(6) 0.9903(3) 0.7044(3) 0.0388(11) Uani 1 1 d . . .
C8 C 0.7645(7) 1.0693(3) 0.6541(4) 0.0453(13) Uani 1 1 d . . .
H8 H 0.7500 1.1192 0.6802 0.054 Uiso 1 1 calc R . .
C9 C 0.7584(7) 1.0745(4) 0.5690(4) 0.0499(13) Uani 1 1 d . . .
H9 H 0.7417 1.1276 0.5388 0.060 Uiso 1 1 calc R . .
C10 C 0.7773(6) 0.9994(3) 0.5258(4) 0.0435(12) Uani 1 1 d . . .
C11 C 0.7998(7) 0.9201(3) 0.5729(4) 0.0454(13) Uani 1 1 d . . .
H11 H 0.8090 0.8694 0.5458 0.055 Uiso 1 1 calc R . .
C12 C 0.8081(6) 0.9182(3) 0.6593(3) 0.0390(11) Uani 1 1 d . . .
C13 C 0.7839(8) 0.9272(4) 0.3925(4) 0.0580(16) Uani 1 1 d . . .
H13A H 0.8647 0.8872 0.4393 0.070 Uiso 1 1 calc R . .
H13B H 0.8190 0.9435 0.3488 0.070 Uiso 1 1 calc R . .
C14 C 0.6192(9) 0.8821(5) 0.3355(5) 0.077(2) Uani 1 1 d . . .
H14A H 0.5793 0.8697 0.3772 0.116 Uiso 1 1 calc R . .
H14B H 0.6317 0.8294 0.3094 0.116 Uiso 1 1 calc R . .
H14C H 0.5418 0.9187 0.2837 0.116 Uiso 1 1 calc R . .
C15 C 0.7713(7) 1.0880(4) 0.3973(4) 0.0560(15) Uani 1 1 d . . .
H15A H 0.8273 1.0827 0.3625 0.067 Uiso 1 1 calc R . .
H15B H 0.8289 1.1313 0.4470 0.067 Uiso 1 1 calc R . .
C16 C 0.5993(9) 1.1176(5) 0.3291(5) 0.079(2) Uani 1 1 d . . .
H16A H 0.5446 1.0779 0.2761 0.119 Uiso 1 1 calc R . .
H16B H 0.6012 1.1737 0.3050 0.119 Uiso 1 1 calc R . .
H16C H 0.5412 1.1202 0.3622 0.119 Uiso 1 1 calc R . .
C17 C 0.6955(6) 1.0610(3) 1.0637(3) 0.0382(11) Uani 1 1 d . . .
C18 C 0.6612(17) 1.1071(6) 1.1203(7) 0.152(5) Uani 1 1 d . . .
H18 H 0.6956 1.0870 1.1818 0.183 Uiso 1 1 calc R . .
C19 C 0.5753(16) 1.1845(6) 1.0888(7) 0.146(5) Uani 1 1 d . . .
H19 H 0.5492 1.2134 1.1289 0.175 Uiso 1 1 calc R . .
C20 C 0.5305(8) 1.2173(4) 1.0058(5) 0.0672(18) Uani 1 1 d . . .
H20 H 0.4775 1.2704 0.9867 0.081 Uiso 1 1 calc R . .
C21 C 0.5625(15) 1.1733(6) 0.9498(6) 0.135(5) Uani 1 1 d . . .
H21 H 0.5257 1.1940 0.8882 0.162 Uiso 1 1 calc R . .
C22 C 0.6496(14) 1.0966(5) 0.9791(5) 0.128(4) Uani 1 1 d . . .
H22 H 0.6766 1.0695 0.9386 0.153 Uiso 1 1 calc R . .
N1 N 0.8856(6) 0.8680(3) 1.1899(3) 0.0477(11) Uani 1 1 d . . .
N2 N 0.8000(6) 0.9420(3) 1.1782(3) 0.0454(11) Uani 1 1 d . . .
N4 N 0.8362(5) 0.9466(3) 0.9751(3) 0.0389(10) Uani 1 1 d . . .
C2 C 0.8498(7) 0.8856(3) 0.9288(3) 0.0454(13) Uani 1 1 d . . .
H2 H 0.8678 0.8299 0.9533 0.054 Uiso 1 1 calc R . .
N5 N 0.7808(6) 1.0047(3) 0.4438(3) 0.0510(12) Uani 1 1 d . . .
O1 O 0.8358(5) 0.8387(2) 0.7023(2) 0.0526(10) Uani 1 1 d . . .
O2 O 0.8886(6) 0.7545(2) 0.8231(3) 0.0680(13) Uani 1 1 d . . .
S1 S 1.0451(2) 0.77966(10) 1.12209(11) 0.0584(5) Uani 1 1 d . . .
H1 H 0.9695 0.7360 1.0510 0.088 Uiso 1 1 calc R . .

loop_
_atom_site_aniso_label
_atom_site_aniso_U_11
_atom_site_aniso_U_22
_atom_site_aniso_U_33
_atom_site_aniso_U_23
_atom_site_aniso_U_13
_atom_site_aniso_U_12
C1 0.052(3) 0.033(3) 0.034(2) -0.004(2) 0.026(2) -0.004(2)
N3 0.050(2) 0.034(2) 0.035(2) -0.0012(17) 0.0275(19) -0.0029(18)
C3 0.049(3) 0.040(3) 0.030(2) -0.005(2) 0.027(2) -0.007(2)
C4 0.071(4) 0.037(3) 0.041(3) -0.006(2) 0.037(3) -0.008(3)
C5 0.049(3) 0.036(3) 0.037(3) -0.008(2) 0.029(2) -0.011(2)
C6 0.048(3) 0.037(3) 0.039(3) -0.008(2) 0.028(2) -0.001(2)
C7 0.044(3) 0.039(3) 0.039(3) -0.001(2) 0.026(2) 0.000(2)
C8 0.060(3) 0.037(3) 0.046(3) 0.002(2) 0.033(3) 0.006(2)
C9 0.066(4) 0.044(3) 0.047(3) 0.010(2) 0.035(3) 0.006(3)
C10 0.044(3) 0.052(3) 0.042(3) 0.002(2) 0.028(2) 0.002(2)
C11 0.066(4) 0.040(3) 0.042(3) -0.004(2) 0.036(3) 0.001(2)
C12 0.047(3) 0.041(3) 0.039(3) 0.000(2) 0.030(2) -0.004(2)
C13 0.077(4) 0.071(4) 0.046(3) 0.007(3) 0.046(3) 0.014(3)
C14 0.080(5) 0.084(5) 0.069(4) -0.018(4) 0.040(4) 0.000(4)
C15 0.056(4) 0.072(4) 0.048(3) 0.005(3) 0.033(3) -0.008(3)
C16 0.081(5) 0.082(5) 0.075(5) 0.017(4) 0.041(4) 0.004(4)
C17 0.043(3) 0.042(3) 0.036(3) -0.003(2) 0.025(2) -0.002(2)
C18 0.318(15) 0.095(6) 0.134(8) 0.063(6) 0.182(10) 0.112(8)
C19 0.285(14) 0.091(6) 0.147(8) 0.059(6) 0.174(10) 0.112(8)
C20 0.079(5) 0.043(3) 0.078(4) 0.005(3) 0.041(4) 0.014(3)
C21 0.264(13) 0.086(6) 0.081(5) 0.046(5) 0.110(8) 0.089(8)
C22 0.259(12) 0.087(6) 0.083(5) 0.046(4) 0.122(7) 0.102(7)
N1 0.069(3) 0.039(2) 0.044(2) 0.0002(19) 0.036(2) 0.002(2)
N2 0.067(3) 0.045(3) 0.041(2) 0.0023(19) 0.039(2) 0.003(2)
N4 0.056(3) 0.041(2) 0.032(2) 0.0014(17) 0.032(2) 0.0005(19)
C2 0.071(4) 0.035(3) 0.040(3) -0.005(2) 0.037(3) -0.006(2)
N5 0.062(3) 0.059(3) 0.042(2) 0.007(2) 0.035(2) 0.000(2)
O1 0.101(3) 0.0346(19) 0.047(2) -0.0012(16) 0.055(2) 0.0008(19)
O2 0.141(4) 0.031(2) 0.064(3) -0.0018(18) 0.077(3) -0.003(2)
S1 0.0814(11) 0.0455(8) 0.0583(9) 0.0010(7) 0.0439(9) 0.0132(8)

loop_
_atom_type_symbol
_atom_type_description
_atom_type_scat_dispersion_real
_atom_type_scat_dispersion_imag
_atom_type_scat_source
C C 0.0033 0.0016 'International Tables Vol C Tables 4.2.6.8 and 6.1.1.4'
H H 0.0000 0.0000 'International Tables Vol C Tables 4.2.6.8 and 6.1.1.4'
N N 0.0061 0.0033 'International Tables Vol C Tables 4.2.6.8 and 6.1.1.4'
O O 0.0106 0.0060 'International Tables Vol C Tables 4.2.6.8 and 6.1.1.4'
S S 0.1246 0.1234 'International Tables Vol C Tables 4.2.6.8 and 6.1.1.4'

loop_
_geom_angle_atom_site_label_1
_geom_angle_atom_site_label_2
_geom_angle_atom_site_label_3
_geom_angle
_geom_angle_site_symmetry_1
_geom_angle_site_symmetry_3
_geom_angle_publ_flag
N1 C1 N3 102.7(4) . . ?
N1 C1 S1 126.3(4) . . ?
N3 C1 S1 130.8(3) . . ?
C1 N3 N4 129.6(4) . . ?
C1 N3 C3 108.6(4) . . ?
N4 N3 C3 121.6(4) . . ?
N2 C3 N3 109.0(4) . . ?
N2 C3 C17 123.0(4) . . ?
N3 C3 C17 128.1(4) . . ?
O2 C4 O1 116.5(4) . . ?
O2 C4 C5 125.8(4) . . ?
O1 C4 C5 117.8(4) . . ?
C6 C5 C4 119.3(4) . . ?
C6 C5 C2 124.8(4) . . ?
C4 C5 C2 115.9(4) . . ?
C5 C6 C7 121.4(4) . . ?
C5 C6 H6 119.3 . . ?
C7 C6 H6 119.3 . . ?
C12 C7 C6 118.9(4) . . ?
C12 C7 C8 115.4(4) . . ?
C6 C7 C8 125.7(4) . . ?
C9 C8 C7 122.2(5) . . ?
C9 C8 H8 118.9 . . ?
C7 C8 H8 118.9 . . ?
C8 C9 C10 120.7(5) . . ?
C8 C9 H9 119.7 . . ?
C10 C9 H9 119.7 . . ?
N5 C10 C11 121.0(5) . . ?
N5 C10 C9 121.0(5) . . ?
C11 C10 C9 118.0(4) . . ?
C12 C11 C10 119.3(5) . . ?
C12 C11 H11 120.3 . . ?
C10 C11 H11 120.3 . . ?
C11 C12 O1 115.7(4) . . ?
C11 C12 C7 124.4(5) . . ?
O1 C12 C7 119.9(4) . . ?
N5 C13 C14 113.5(5) . . ?
N5 C13 H13A 108.9 . . ?
C14 C13 H13A 108.9 . . ?
N5 C13 H13B 108.9 . . ?
C14 C13 H13B 108.9 . . ?
H13A C13 H13B 107.7 . . ?
C13 C14 H14A 109.5 . . ?
C13 C14 H14B 109.5 . . ?
H14A C14 H14B 109.5 . . ?
C13 C14 H14C 109.5 . . ?
H14A C14 H14C 109.5 . . ?
H14B C14 H14C 109.5 . . ?
N5 C15 C16 113.4(5) . . ?
N5 C15 H15A 108.9 . . ?
C16 C15 H15A 108.9 . . ?
N5 C15 H15B 108.9 . . ?
C16 C15 H15B 108.9 . . ?
H15A C15 H15B 107.7 . . ?
C15 C16 H16A 109.5 . . ?
C15 C16 H16B 109.5 . . ?
H16A C16 H16B 109.5 . . ?
C15 C16 H16C 109.5 . . ?
H16A C16 H16C 109.5 . . ?
H16B C16 H16C 109.5 . . ?
C22 C17 C18 115.3(6) . . ?
C22 C17 C3 126.6(5) . . ?
C18 C17 C3 118.1(5) . . ?
C17 C18 C19 121.3(7) . . ?
C17 C18 H18 119.3 . . ?
C19 C18 H18 119.3 . . ?
C20 C19 C18 122.1(7) . . ?
C20 C19 H19 119.0 . . ?
C18 C19 H19 119.0 . . ?
C19 C20 C21 117.3(7) . . ?
C19 C20 H20 121.3 . . ?
C21 C20 H20 121.3 . . ?
C20 C21 C22 122.2(7) . . ?
C20 C21 H21 118.9 . . ?
C22 C21 H21 118.9 . . ?
C17 C22 C21 121.6(6) . . ?
C17 C22 H22 119.2 . . ?
C21 C22 H22 119.2 . . ?
C1 N1 N2 113.8(4) . . ?
C3 N2 N1 105.7(4) . . ?
C2 N4 N3 116.5(4) . . ?
N4 C2 C5 120.4(5) . . ?
N4 C2 H2 119.8 . . ?
C5 C2 H2 119.8 . . ?
C10 N5 C13 121.9(4) . . ?
C10 N5 C15 122.1(5) . . ?
C13 N5 C15 115.9(4) . . ?
C4 O1 C12 122.6(4) . . ?
C1 S1 H1 109.5 . . ?

loop_
_geom_bond_atom_site_label_1
_geom_bond_atom_site_label_2
_geom_bond_distance
_geom_bond_site_symmetry_2
_geom_bond_publ_flag
C1 N1 1.340(6) . ?
C1 N3 1.389(6) . ?
C1 S1 1.671(5) . ?
N3 N4 1.391(5) . ?
N3 C3 1.394(6) . ?
C3 N2 1.309(6) . ?
C3 C17 1.460(7) . ?
C4 O2 1.216(6) . ?
C4 O1 1.360(6) . ?
C4 C5 1.452(7) . ?
C5 C6 1.364(7) . ?
C5 C2 1.456(6) . ?
C6 C7 1.398(6) . ?
C6 H6 0.9300 . ?
C7 C12 1.392(7) . ?
C7 C8 1.421(7) . ?
C8 C9 1.363(7) . ?
C8 H8 0.9300 . ?
C9 C10 1.423(7) . ?
C9 H9 0.9300 . ?
C10 N5 1.360(6) . ?
C10 C11 1.408(7) . ?
C11 C12 1.371(6) . ?
C11 H11 0.9300 . ?
C12 O1 1.376(6) . ?
C13 N5 1.476(7) . ?
C13 C14 1.511(9) . ?
C13 H13A 0.9700 . ?
C13 H13B 0.9700 . ?
C14 H14A 0.9600 . ?
C14 H14B 0.9600 . ?
C14 H14C 0.9600 . ?
C15 N5 1.479(7) . ?
C15 C16 1.487(9) . ?
C15 H15A 0.9700 . ?
C15 H15B 0.9700 . ?
C16 H16A 0.9600 . ?
C16 H16B 0.9600 . ?
C16 H16C 0.9600 . ?
C17 C22 1.328(8) . ?
C17 C18 1.341(8) . ?
C18 C19 1.391(10) . ?
C18 H18 0.9300 . ?
C19 C20 1.291(10) . ?
C19 H19 0.9300 . ?
C20 C21 1.302(9) . ?
C20 H20 0.9300 . ?
C21 C22 1.385(10) . ?
C21 H21 0.9300 . ?
C22 H22 0.9300 . ?
N1 N2 1.365(6) . ?
N4 C2 1.261(6) . ?
C2 H2 0.9300 . ?
S1 H1 1.2000 . ?

loop_
_geom_torsion_atom_site_label_1
_geom_torsion_atom_site_label_2
_geom_torsion_atom_site_label_3
_geom_torsion_atom_site_label_4
_geom_torsion
_geom_torsion_site_symmetry_1
_geom_torsion_site_symmetry_2
_geom_torsion_site_symmetry_3
_geom_torsion_site_symmetry_4
_geom_torsion_publ_flag
N1 C1 N3 N4 -179.9(4) . . . . ?
S1 C1 N3 N4 5.9(8) . . . . ?
N1 C1 N3 C3 4.4(5) . . . . ?
S1 C1 N3 C3 -169.8(4) . . . . ?
C1 N3 C3 N2 -4.1(6) . . . . ?
N4 N3 C3 N2 179.9(4) . . . . ?
C1 N3 C3 C17 174.8(5) . . . . ?
N4 N3 C3 C17 -1.3(7) . . . . ?
O2 C4 C5 C6 178.1(6) . . . . ?
O1 C4 C5 C6 -3.2(8) . . . . ?
O2 C4 C5 C2 -2.9(8) . . . . ?
O1 C4 C5 C2 175.8(5) . . . . ?
C4 C5 C6 C7 0.9(8) . . . . ?
C2 C5 C6 C7 -178.1(5) . . . . ?
C5 C6 C7 C12 0.4(8) . . . . ?
C5 C6 C7 C8 -178.5(5) . . . . ?
C12 C7 C8 C9 -1.8(8) . . . . ?
C6 C7 C8 C9 177.1(5) . . . . ?
C7 C8 C9 C10 1.1(8) . . . . ?
C8 C9 C10 N5 -176.2(5) . . . . ?
C8 C9 C10 C11 0.9(8) . . . . ?
N5 C10 C11 C12 175.0(5) . . . . ?
C9 C10 C11 C12 -2.1(8) . . . . ?
C10 C11 C12 O1 -177.9(5) . . . . ?
C10 C11 C12 C7 1.4(8) . . . . ?
C6 C7 C12 C11 -178.4(5) . . . . ?
C8 C7 C12 C11 0.6(8) . . . . ?
C6 C7 C12 O1 0.8(7) . . . . ?
C8 C7 C12 O1 179.8(5) . . . . ?
N2 C3 C17 C22 -171.3(8) . . . . ?
N3 C3 C17 C22 10.0(10) . . . . ?
N2 C3 C17 C18 8.1(10) . . . . ?
N3 C3 C17 C18 -170.6(8) . . . . ?
C22 C17 C18 C19 3.4(17) . . . . ?
C3 C17 C18 C19 -176.1(10) . . . . ?
C17 C18 C19 C20 -3(2) . . . . ?
C18 C19 C20 C21 3.0(19) . . . . ?
C19 C20 C21 C22 -3.8(18) . . . . ?
C18 C17 C22 C21 -4.2(16) . . . . ?
C3 C17 C22 C21 175.2(9) . . . . ?
C20 C21 C22 C17 5(2) . . . . ?
N3 C1 N1 N2 -3.5(6) . . . . ?
S1 C1 N1 N2 171.1(4) . . . . ?
N3 C3 N2 N1 1.8(5) . . . . ?
C17 C3 N2 N1 -177.1(4) . . . . ?
C1 N1 N2 C3 1.1(6) . . . . ?
C1 N3 N4 C2 26.8(7) . . . . ?
C3 N3 N4 C2 -158.0(5) . . . . ?
N3 N4 C2 C5 177.7(4) . . . . ?
C6 C5 C2 N4 -1.8(8) . . . . ?
C4 C5 C2 N4 179.2(5) . . . . ?
C11 C10 N5 C13 9.1(8) . . . . ?
C9 C10 N5 C13 -173.9(5) . . . . ?
C11 C10 N5 C15 -174.9(5) . . . . ?
C9 C10 N5 C15 2.1(8) . . . . ?
C14 C13 N5 C10 75.5(7) . . . . ?
C14 C13 N5 C15 -100.8(6) . . . . ?
C16 C15 N5 C10 -86.2(7) . . . . ?
C16 C15 N5 C13 90.1(6) . . . . ?
O2 C4 O1 C12 -176.6(5) . . . . ?
C5 C4 O1 C12 4.6(8) . . . . ?
C11 C12 O1 C4 175.9(5) . . . . ?
C7 C12 O1 C4 -3.4(7) . . . . ?

loop_
_cod_related_entry_id
_cod_related_entry_database
_cod_related_entry_code
1 ChemSpider 30653257
